data_1553712
loop_
_publ_author_name
'Sakamaki, Daisuke'
'Saeki, Hidenori'
'Seki, Shu'

_publ_section_title
;
 Synthesis and properties of a twin donor molecule composed of cofacially
 stacked dihydrodiazapentacenes
;
_journal_issue 3
_journal_name_full 'Materials Chemistry Frontiers'
_journal_page_first 530
_journal_paper_doi 10.1039/C7QM00563F
_journal_volume 2
_journal_year 2018
_chemical_formula_moiety 'C63 H58 F6 N6 O Sb'
_chemical_formula_sum 'C63 H58 F6 N6 O Sb'
_chemical_formula_weight 1150.93
_space_group_crystal_system monoclinic
_space_group_IT_number 14
_space_group_name_Hall '-P 2yn'
_space_group_name_H-M_alt 'P 1 21/n 1'
_atom_sites_solution_hydrogens geom
_atom_sites_solution_primary direct
_atom_sites_solution_secondary difmap
_audit_update_record
;
2017-11-11 deposited with the CCDC.
2018-01-10 downloaded from the CCDC.
;
_cell_angle_alpha 90.0000
_cell_angle_beta 106.335(2)
_cell_angle_gamma 90.0000
_cell_formula_units_Z 4
_cell_length_a 15.927(3)
_cell_length_b 13.626(2)
_cell_length_c 25.437(4)
_cell_measurement_reflns_used 13608
_cell_measurement_temperature 143
_cell_measurement_theta_max 27.49
_cell_measurement_theta_min 3.06
_cell_volume 5297.5(15)
_computing_cell_refinement CrystalClear
_computing_data_collection 'CrystalClear (Rigaku/MSC Inc., 2006)'
_computing_data_reduction CrystalClear
_computing_molecular_graphics 'CrystalStructure 4.2.1'
_computing_publication_material 'CrystalStructure 4.2.1 (Rigaku, 2016)'
_computing_structure_refinement 'SHELXL Version 2014/7 (Sheldrick, 2008)'
_computing_structure_solution 'SHELXT Version 2014/5 (Sheldrick, 2014)'
_diffrn_ambient_temperature 143
_diffrn_detector_area_resol_mean 7.314
_diffrn_measured_fraction_theta_full 0.996
_diffrn_measured_fraction_theta_max 0.996
_diffrn_measurement_device_type 'Rigaku Saturn70'
_diffrn_measurement_method \w
_diffrn_radiation_type 'Mo K\a'
_diffrn_radiation_wavelength 0.71075
_diffrn_reflns_av_R_equivalents 0.0425
_diffrn_reflns_Laue_measured_fraction_full 0.996
_diffrn_reflns_Laue_measured_fraction_max 0.996
_diffrn_reflns_limit_h_max 20
_diffrn_reflns_limit_h_min -20
_diffrn_reflns_limit_k_max 17
_diffrn_reflns_limit_k_min -13
_diffrn_reflns_limit_l_max 33
_diffrn_reflns_limit_l_min -24
_diffrn_reflns_number 42411
_diffrn_reflns_point_group_measured_fraction_full 0.996
_diffrn_reflns_point_group_measured_fraction_max 0.996
_diffrn_reflns_theta_full 25.242
_diffrn_reflns_theta_max 27.484
_diffrn_reflns_theta_min 3.056
_diffrn_standards_number 0
_exptl_absorpt_coefficient_mu 0.591
_exptl_absorpt_correction_T_max 0.888
_exptl_absorpt_correction_T_min 0.780
_exptl_absorpt_correction_type multi-scan
_exptl_absorpt_process_details 'REQAB (Rigaku, 1998)'
_exptl_crystal_colour colorless
_exptl_crystal_density_diffrn 1.443
_exptl_crystal_density_method 'not measured'
_exptl_crystal_description prism
_exptl_crystal_F_000 2364.00
_exptl_crystal_size_max 0.200
_exptl_crystal_size_mid 0.200
_exptl_crystal_size_min 0.200
_refine_diff_density_max 1.33
_refine_diff_density_min -0.93
_refine_ls_extinction_method none
_refine_ls_goodness_of_fit_ref 1.074
_refine_ls_hydrogen_treatment constr
_refine_ls_number_parameters 712
_refine_ls_number_reflns 12100
_refine_ls_number_restraints 0
_refine_ls_R_factor_all 0.0761
_refine_ls_R_factor_gt 0.0603
_refine_ls_shift/su_max 0.010
_refine_ls_structure_factor_coef Fsqd
_refine_ls_weighting_details 'w = 1/[\s^2^(Fo^2^)+(0.0696P)^2^+7.9199P] where P=(Fo^2^+2Fc^2^)/3'
_refine_ls_weighting_scheme calc
_refine_ls_wR_factor_gt 0.1458
_refine_ls_wR_factor_ref 0.1568
_reflns_Friedel_coverage 0.000
_reflns_number_gt 9859
_reflns_number_total 12100
_reflns_threshold_expression F^2^>2.0\s(F^2^)
_cod_data_source_file c7qm00563f2.cif
_cod_data_source_block 1170210_Sakamaki_DPop-Hex_SbF6_acetone-hex_b
_cod_original_cell_volume 5297.5(14)
_cod_database_code 1553712

loop_
_space_group_symop_id
_space_group_symop_operation_xyz
1 +X,+Y,+Z
2 1/2-X,1/2+Y,1/2-Z
3 -X,-Y,-Z
4 -1/2+X,-1/2-Y,-1/2+Z

loop_
_atom_site_label
_atom_site_type_symbol
_atom_site_fract_x
_atom_site_fract_y
_atom_site_fract_z
_atom_site_U_iso_or_equiv
_atom_site_adp_type
_atom_site_occupancy
_atom_site_site_symmetry_order
_atom_site_calc_flag
_atom_site_refinement_flags_posn
_atom_site_refinement_flags_adp
_atom_site_refinement_flags_occupancy
Sb1 Sb 0.54682(2) 0.21442(2) 0.31238(2) 0.03591(10) Uani 1 1 d . . .
F1 F 0.6535(2) 0.1988(2) 0.36585(12) 0.0666(8) Uani 1 1 d . . .
F2 F 0.5548(4) 0.3488(3) 0.32254(19) 0.159(3) Uani 1 1 d . . .
F3 F 0.6008(3) 0.2233(4) 0.25836(16) 0.1176(17) Uani 1 1 d . . .
F4 F 0.43932(19) 0.2289(2) 0.25990(12) 0.0650(8) Uani 1 1 d . . .
F5 F 0.5383(3) 0.0809(2) 0.30554(15) 0.1098(17) Uani 1 1 d . . .
F6 F 0.4915(3) 0.2114(5) 0.36662(16) 0.157(3) Uani 1 1 d . . .
O1 O 0.3934(2) -0.1401(3) 0.15615(14) 0.0645(10) Uani 1 1 d . . .
N1 N 0.56646(16) 0.6622(2) 0.41499(10) 0.0217(5) Uani 1 1 d . . .
N2 N 0.63173(16) 0.64480(19) 0.52804(10) 0.0196(5) Uani 1 1 d . . .
N3 N 0.70764(18) 0.9196(2) 0.45010(11) 0.0252(6) Uani 1 1 d . . .
N4 N 0.70149(17) 0.83775(19) 0.54938(10) 0.0220(5) Uani 1 1 d . . .
N5 N 0.7225(2) 0.5291(3) 0.76206(13) 0.0448(9) Uani 1 1 d . . .
N6 N 0.7858(3) 0.8080(3) 0.79068(13) 0.0472(9) Uani 1 1 d . . .
C1 C 0.50853(19) 0.6426(2) 0.44581(12) 0.0193(6) Uani 1 1 d . . .
C2 C 0.41915(19) 0.6383(2) 0.42188(12) 0.0211(6) Uani 1 1 d . . .
H2 H 0.3972 0.6426 0.3831 0.025 Uiso 1 1 calc R U .
C3 C 0.3596(2) 0.6278(2) 0.45340(13) 0.0233(6) Uani 1 1 d . . .
C4 C 0.2681(2) 0.6308(3) 0.42886(14) 0.0288(7) Uani 1 1 d . . .
H4 H 0.2456 0.6357 0.3902 0.035 Uiso 1 1 calc R U .
C5 C 0.2119(2) 0.6265(3) 0.46087(15) 0.0364(8) Uani 1 1 d . . .
H5 H 0.1506 0.6300 0.4442 0.044 Uiso 1 1 calc R U .
C6 C 0.2442(2) 0.6167(3) 0.51833(15) 0.0343(8) Uani 1 1 d . . .
H6 H 0.2044 0.6138 0.5400 0.041 Uiso 1 1 calc R U .
C7 C 0.3320(2) 0.6115(3) 0.54290(14) 0.0271(7) Uani 1 1 d . . .
H7 H 0.3529 0.6035 0.5815 0.033 Uiso 1 1 calc R U .
C8 C 0.3924(2) 0.6180(2) 0.51121(12) 0.0209(6) Uani 1 1 d . . .
C9 C 0.4839(2) 0.6198(2) 0.53517(12) 0.0216(6) Uani 1 1 d . . .
H9 H 0.5065 0.6115 0.5737 0.026 Uiso 1 1 calc R U .
C10 C 0.54082(19) 0.6331(2) 0.50425(12) 0.0201(6) Uani 1 1 d . . .
C11 C 0.69015(19) 0.6401(2) 0.49558(12) 0.0197(6) Uani 1 1 d . . .
C12 C 0.7779(2) 0.6259(2) 0.51924(13) 0.0231(6) Uani 1 1 d . . .
H12 H 0.7984 0.6116 0.5573 0.028 Uiso 1 1 calc R U .
C13 C 0.8382(2) 0.6321(2) 0.48780(14) 0.0254(7) Uani 1 1 d . . .
C14 C 0.9290(2) 0.6193(3) 0.51120(16) 0.0317(8) Uani 1 1 d . . .
H14 H 0.9508 0.6028 0.5489 0.038 Uiso 1 1 calc R U .
C15 C 0.9860(2) 0.6305(3) 0.48014(17) 0.0376(9) Uani 1 1 d . . .
H15 H 1.0470 0.6221 0.4965 0.045 Uiso 1 1 calc R U .
C16 C 0.9547(2) 0.6543(3) 0.42417(17) 0.0389(9) Uani 1 1 d . . .
H16 H 0.9949 0.6630 0.4032 0.047 Uiso 1 1 calc R U .
C17 C 0.8673(2) 0.6651(3) 0.39973(15) 0.0335(8) Uani 1 1 d . . .
H17 H 0.8470 0.6812 0.3619 0.040 Uiso 1 1 calc R U .
C18 C 0.8064(2) 0.6523(2) 0.43089(14) 0.0257(7) Uani 1 1 d . . .
C19 C 0.7155(2) 0.6594(2) 0.40691(13) 0.0249(7) Uani 1 1 d . . .
H19 H 0.6940 0.6687 0.3684 0.030 Uiso 1 1 calc R U .
C20 C 0.6567(2) 0.6533(2) 0.43763(13) 0.0218(6) Uani 1 1 d . . .
C21 C 0.6272(2) 0.9031(2) 0.45895(12) 0.0222(6) Uani 1 1 d . . .
C22 C 0.5488(2) 0.9231(2) 0.41960(13) 0.0261(7) Uani 1 1 d . . .
H22 H 0.5504 0.9463 0.3847 0.031 Uiso 1 1 calc R U .
C23 C 0.4674(2) 0.9102(2) 0.42981(13) 0.0242(7) Uani 1 1 d . . .
C24 C 0.3869(2) 0.9284(3) 0.38918(14) 0.0306(7) Uani 1 1 d . . .
H24 H 0.3873 0.9493 0.3536 0.037 Uiso 1 1 calc R U .
C25 C 0.3091(2) 0.9160(3) 0.40113(14) 0.0331(8) Uani 1 1 d . . .
H25 H 0.2558 0.9278 0.3736 0.040 Uiso 1 1 calc R U .
C26 C 0.3069(2) 0.8856(3) 0.45389(14) 0.0301(7) Uani 1 1 d . . .
H26 H 0.2523 0.8776 0.4616 0.036 Uiso 1 1 calc R U .
C27 C 0.3829(2) 0.8678(2) 0.49394(14) 0.0258(7) Uani 1 1 d . . .
H27 H 0.3808 0.8481 0.5294 0.031 Uiso 1 1 calc R U .
C28 C 0.4646(2) 0.8784(2) 0.48290(13) 0.0221(6) Uani 1 1 d . . .
C29 C 0.5448(2) 0.8580(2) 0.52273(12) 0.0214(6) Uani 1 1 d . . .
H29 H 0.5440 0.8383 0.5584 0.026 Uiso 1 1 calc R U .
C30 C 0.6233(2) 0.8659(2) 0.51105(12) 0.0215(6) Uani 1 1 d . . .
C31 C 0.7834(2) 0.8535(2) 0.54023(13) 0.0223(6) Uani 1 1 d . . .
C32 C 0.8607(2) 0.8279(2) 0.57833(14) 0.0270(7) Uani 1 1 d . . .
H32 H 0.8590 0.8040 0.6131 0.032 Uiso 1 1 calc R U .
C33 C 0.9416(2) 0.8362(2) 0.56704(15) 0.0292(7) Uani 1 1 d . . .
C34 C 1.0216(2) 0.8081(3) 0.60570(17) 0.0362(8) Uani 1 1 d . . .
H34 H 1.0213 0.7857 0.6410 0.043 Uiso 1 1 calc R U .
C35 C 1.0992(2) 0.8131(3) 0.59215(19) 0.0421(10) Uani 1 1 d . . .
H35 H 1.1521 0.7943 0.6183 0.051 Uiso 1 1 calc R U .
C36 C 1.1012(3) 0.8459(3) 0.54008(18) 0.0423(9) Uani 1 1 d . . .
H36 H 1.1552 0.8485 0.5312 0.051 Uiso 1 1 calc R U .
C37 C 1.0256(2) 0.8740(3) 0.50225(18) 0.0383(9) Uani 1 1 d . . .
H37 H 1.0275 0.8963 0.4672 0.046 Uiso 1 1 calc R U .
C38 C 0.9442(2) 0.8700(3) 0.51483(15) 0.0302(7) Uani 1 1 d . . .
C39 C 0.8655(2) 0.8984(3) 0.47663(15) 0.0313(8) Uani 1 1 d . . .
H39 H 0.8671 0.9229 0.4420 0.038 Uiso 1 1 calc R U .
C40 C 0.7854(2) 0.8914(2) 0.48817(13) 0.0248(7) Uani 1 1 d . . .
C41 C 0.66517(18) 0.6787(2) 0.58302(12) 0.0183(6) Uani 1 1 d . . .
C42 C 0.6683(2) 0.6159(2) 0.62685(12) 0.0222(6) Uani 1 1 d . . .
H42 H 0.6490 0.5499 0.6201 0.027 Uiso 1 1 calc R U .
C43 C 0.6995(2) 0.6497(2) 0.68051(13) 0.0240(6) Uani 1 1 d . . .
C44 C 0.7256(2) 0.7475(2) 0.69067(13) 0.0233(6) Uani 1 1 d . . .
C45 C 0.7238(2) 0.8106(2) 0.64722(12) 0.0227(6) Uani 1 1 d . . .
H45 H 0.7413 0.8771 0.6541 0.027 Uiso 1 1 calc R U .
C46 C 0.69608(19) 0.7756(2) 0.59375(12) 0.0205(6) Uani 1 1 d . . .
C47 C 0.7099(2) 0.5823(3) 0.72566(14) 0.0307(7) Uani 1 1 d . . .
C48 C 0.7580(2) 0.7819(2) 0.74642(14) 0.0296(7) Uani 1 1 d . . .
C49 C 0.5324(2) 0.6788(3) 0.35563(13) 0.0297(7) Uani 1 1 d . . .
H49A H 0.5722 0.7238 0.3437 0.036 Uiso 1 1 calc R U .
H49B H 0.4745 0.7111 0.3479 0.036 Uiso 1 1 calc R U .
C50 C 0.5231(3) 0.5850(3) 0.32268(15) 0.0401(9) Uani 1 1 d . . .
H50A H 0.5801 0.5506 0.3324 0.048 Uiso 1 1 calc R U .
H50B H 0.4804 0.5418 0.3331 0.048 Uiso 1 1 calc R U .
C51 C 0.4936(4) 0.6005(5) 0.26153(18) 0.0765(18) Uani 1 1 d . . .
H51A H 0.5364 0.6431 0.2509 0.092 Uiso 1 1 calc R U .
H51B H 0.4366 0.6349 0.2516 0.092 Uiso 1 1 calc R U .
C52 C 0.4842(5) 0.5017(8) 0.2285(3) 0.145(5) Uani 1 1 d . . .
C53 C 0.5495(7) 0.4931(8) 0.2093(4) 0.061(3) Uani 0.5 1 d . . P
C54 C 0.5196(11) 0.4107(10) 0.1613(4) 0.087(4) Uani 0.5 1 d . . P
C55 C 0.7129(2) 0.9728(3) 0.40048(14) 0.0314(8) Uani 1 1 d . . .
H55A H 0.7670 1.0128 0.4097 0.038 Uiso 1 1 calc R U .
H55B H 0.6626 1.0183 0.3891 0.038 Uiso 1 1 calc R U .
C56 C 0.7130(3) 0.9060(3) 0.35247(15) 0.0371(9) Uani 1 1 d . . .
H56A H 0.6558 0.8722 0.3395 0.044 Uiso 1 1 calc R U .
H56B H 0.7591 0.8555 0.3644 0.044 Uiso 1 1 calc R U .
C57 C 0.7298(4) 0.9666(4) 0.30573(18) 0.0589(13) Uani 1 1 d . . .
H57A H 0.6886 1.0227 0.2979 0.071 Uiso 1 1 calc R U .
H57B H 0.7899 0.9936 0.3179 0.071 Uiso 1 1 calc R U .
C58 C 0.7196(4) 0.9093(4) 0.25392(19) 0.0592(13) Uani 1 1 d . . .
H58A H 0.6630 0.8740 0.2446 0.071 Uiso 1 1 calc R U .
H58B H 0.7669 0.8597 0.2600 0.071 Uiso 1 1 calc R U .
C59 C 0.7232(5) 0.9763(4) 0.2054(2) 0.0806(19) Uani 1 1 d . . .
H59A H 0.6800 1.0299 0.2019 0.097 Uiso 1 1 calc R U .
H59B H 0.7820 1.0064 0.2133 0.097 Uiso 1 1 calc R U .
C60 C 0.7045(5) 0.9227(4) 0.1528(2) 0.090(2) Uani 1 1 d . . .
H60A H 0.7076 0.9682 0.1236 0.108 Uiso 1 1 calc R U .
H60B H 0.7478 0.8704 0.1557 0.108 Uiso 1 1 calc R U .
H60C H 0.6459 0.8939 0.1443 0.108 Uiso 1 1 calc R U .
C61 C 0.4554(6) 0.4865(7) 0.1744(3) 0.046(2) Uani 0.5 1 d . . P
C62 C 0.4249(3) -0.0806(3) 0.19084(16) 0.0392(9) Uani 1 1 d . . .
C63 C 0.4472(8) 0.3824(8) 0.1495(4) 0.058(3) Uani 0.5 1 d . . P
C69 C 0.4501(4) -0.1077(5) 0.2496(2) 0.0785(19) Uani 1 1 d . . .
H69A H 0.4745 -0.0503 0.2718 0.094 Uiso 1 1 calc R U .
H69B H 0.3983 -0.1308 0.2596 0.094 Uiso 1 1 calc R U .
H69C H 0.4940 -0.1601 0.2562 0.094 Uiso 1 1 calc R U .
C72 C 0.4361(6) 0.0205(5) 0.1778(2) 0.120(3) Uani 1 1 d . . .
H72A H 0.4628 0.0569 0.2116 0.144 Uiso 1 1 calc R U .
H72B H 0.4741 0.0243 0.1536 0.144 Uiso 1 1 calc R U .
H72C H 0.3790 0.0492 0.1594 0.144 Uiso 1 1 calc R U .

loop_
_atom_site_aniso_label
_atom_site_aniso_U_11
_atom_site_aniso_U_22
_atom_site_aniso_U_33
_atom_site_aniso_U_23
_atom_site_aniso_U_13
_atom_site_aniso_U_12
Sb1 0.04763(17) 0.03414(16) 0.02559(15) -0.00184(10) 0.00970(11) 0.00254(11)
F1 0.0655(18) 0.0505(16) 0.0644(19) -0.0017(13) -0.0137(15) -0.0017(13)
F2 0.239(6) 0.044(2) 0.119(3) -0.034(2) -0.076(4) 0.041(3)
F3 0.077(3) 0.214(5) 0.077(3) 0.049(3) 0.046(2) 0.014(3)
F4 0.0522(16) 0.091(2) 0.0464(16) 0.0055(14) 0.0054(13) 0.0132(15)
F5 0.141(3) 0.0356(16) 0.098(3) 0.0006(16) -0.055(3) -0.0165(18)
F6 0.104(3) 0.328(9) 0.052(2) 0.046(3) 0.045(2) 0.058(4)
O1 0.073(2) 0.061(2) 0.052(2) -0.0242(17) 0.0043(17) -0.0170(18)
N1 0.0191(12) 0.0307(15) 0.0151(12) 0.0002(10) 0.0043(10) -0.0001(10)
N2 0.0191(12) 0.0239(13) 0.0146(12) -0.0007(10) 0.0029(9) 0.0003(10)
N3 0.0293(14) 0.0237(14) 0.0224(14) 0.0058(11) 0.0070(11) 0.0006(11)
N4 0.0238(13) 0.0222(14) 0.0174(13) 0.0043(10) 0.0017(10) 0.0011(10)
N5 0.063(2) 0.042(2) 0.0242(16) 0.0077(14) 0.0042(15) -0.0093(16)
N6 0.060(2) 0.051(2) 0.0223(17) -0.0065(15) -0.0017(15) -0.0063(17)
C1 0.0238(15) 0.0167(14) 0.0177(14) -0.0016(11) 0.0063(11) 0.0002(11)
C2 0.0217(14) 0.0231(16) 0.0171(14) -0.0008(12) 0.0029(11) 0.0014(12)
C3 0.0218(15) 0.0231(16) 0.0237(16) -0.0033(12) 0.0040(12) -0.0005(12)
C4 0.0202(15) 0.040(2) 0.0245(17) -0.0030(14) 0.0032(12) -0.0023(13)
C5 0.0224(16) 0.051(2) 0.034(2) -0.0023(17) 0.0049(14) -0.0049(15)
C6 0.0267(17) 0.046(2) 0.0341(19) -0.0058(16) 0.0145(15) -0.0062(15)
C7 0.0273(16) 0.0310(18) 0.0238(16) -0.0027(13) 0.0084(13) -0.0052(13)
C8 0.0235(15) 0.0194(15) 0.0206(15) -0.0038(12) 0.0074(12) -0.0032(11)
C9 0.0270(16) 0.0229(16) 0.0145(14) -0.0030(12) 0.0052(12) -0.0034(12)
C10 0.0212(14) 0.0180(15) 0.0194(15) -0.0027(12) 0.0028(11) -0.0010(11)
C11 0.0214(14) 0.0172(14) 0.0201(15) -0.0006(11) 0.0053(11) -0.0004(11)
C12 0.0216(15) 0.0245(16) 0.0229(15) -0.0009(13) 0.0056(12) 0.0026(12)
C13 0.0238(15) 0.0226(16) 0.0294(17) -0.0007(13) 0.0067(13) 0.0015(12)
C14 0.0237(16) 0.034(2) 0.0365(19) -0.0010(15) 0.0065(14) 0.0038(14)
C15 0.0220(16) 0.038(2) 0.052(2) -0.0031(18) 0.0102(16) 0.0030(14)
C16 0.0284(18) 0.046(2) 0.049(2) -0.0048(18) 0.0216(17) 0.0004(16)
C17 0.0327(18) 0.039(2) 0.0314(19) -0.0036(16) 0.0133(15) -0.0018(15)
C18 0.0257(16) 0.0243(17) 0.0294(17) -0.0043(13) 0.0114(13) -0.0011(13)
C19 0.0262(16) 0.0297(18) 0.0193(15) -0.0007(13) 0.0073(12) -0.0004(13)
C20 0.0228(15) 0.0211(16) 0.0204(15) -0.0007(12) 0.0044(12) 0.0004(12)
C21 0.0289(16) 0.0175(15) 0.0191(15) -0.0025(12) 0.0049(12) 0.0014(12)
C22 0.0338(17) 0.0254(17) 0.0174(15) 0.0018(12) 0.0043(13) 0.0040(13)
C23 0.0315(17) 0.0210(16) 0.0171(15) -0.0016(12) 0.0018(12) 0.0048(12)
C24 0.0331(18) 0.0351(19) 0.0197(16) 0.0012(14) 0.0008(13) 0.0053(15)
C25 0.0305(18) 0.034(2) 0.0281(18) -0.0041(15) -0.0028(14) 0.0038(15)
C26 0.0258(16) 0.0304(18) 0.0314(18) -0.0023(14) 0.0037(14) 0.0030(13)
C27 0.0289(16) 0.0225(16) 0.0251(16) 0.0006(13) 0.0063(13) 0.0011(13)
C28 0.0272(16) 0.0152(15) 0.0216(15) -0.0012(12) 0.0031(12) 0.0003(11)
C29 0.0290(16) 0.0160(14) 0.0177(14) 0.0032(11) 0.0039(12) 0.0030(12)
C30 0.0261(15) 0.0175(15) 0.0188(15) 0.0000(12) 0.0028(12) 0.0009(12)
C31 0.0266(15) 0.0160(15) 0.0232(15) 0.0016(12) 0.0054(12) -0.0015(12)
C32 0.0272(16) 0.0255(17) 0.0257(17) 0.0051(13) 0.0032(13) -0.0016(13)
C33 0.0269(16) 0.0242(17) 0.0339(18) 0.0030(14) 0.0042(14) -0.0020(13)
C34 0.0267(17) 0.034(2) 0.043(2) 0.0059(16) 0.0020(15) -0.0011(14)
C35 0.0261(18) 0.035(2) 0.059(3) 0.0044(19) 0.0015(17) -0.0027(15)
C36 0.0296(19) 0.038(2) 0.061(3) 0.0006(19) 0.0156(18) -0.0044(16)
C37 0.0331(19) 0.035(2) 0.048(2) 0.0042(17) 0.0126(17) -0.0035(15)
C38 0.0277(17) 0.0254(18) 0.038(2) 0.0008(15) 0.0101(14) -0.0040(13)
C39 0.0306(18) 0.0310(19) 0.0317(19) 0.0055(15) 0.0079(14) -0.0027(14)
C40 0.0284(16) 0.0207(16) 0.0238(16) 0.0012(12) 0.0047(13) -0.0017(12)
C41 0.0175(13) 0.0202(15) 0.0156(14) -0.0011(11) 0.0019(11) -0.0011(11)
C42 0.0240(15) 0.0205(15) 0.0205(15) 0.0014(12) 0.0037(12) -0.0015(12)
C43 0.0241(15) 0.0295(17) 0.0172(15) 0.0033(12) 0.0035(12) 0.0016(13)
C44 0.0250(15) 0.0255(16) 0.0172(15) -0.0022(12) 0.0023(12) -0.0006(12)
C45 0.0251(15) 0.0203(15) 0.0197(15) 0.0001(12) 0.0011(12) -0.0013(12)
C46 0.0209(14) 0.0217(16) 0.0172(14) 0.0031(12) 0.0026(11) 0.0041(11)
C47 0.0388(19) 0.0313(19) 0.0195(16) -0.0006(14) 0.0039(14) -0.0047(15)
C48 0.0361(18) 0.0291(18) 0.0192(16) 0.0013(13) 0.0006(13) -0.0021(14)
C49 0.0255(16) 0.046(2) 0.0175(16) 0.0040(14) 0.0055(12) -0.0012(14)
C50 0.039(2) 0.056(3) 0.0274(19) -0.0140(17) 0.0117(16) -0.0081(18)
C51 0.067(3) 0.139(6) 0.025(2) -0.019(3) 0.016(2) -0.023(3)
C52 0.125(6) 0.240(11) 0.101(5) -0.125(7) 0.083(5) -0.117(7)
C53 0.078(7) 0.065(7) 0.045(5) 0.000(5) 0.024(5) 0.019(5)
C54 0.145(14) 0.088(9) 0.035(6) -0.007(6) 0.036(7) 0.018(9)
C55 0.0331(18) 0.0332(19) 0.0276(17) 0.0119(14) 0.0082(14) 0.0016(14)
C56 0.039(2) 0.049(2) 0.0256(18) 0.0106(16) 0.0136(15) 0.0041(17)
C57 0.082(4) 0.067(3) 0.039(2) 0.020(2) 0.034(2) 0.015(3)
C58 0.068(3) 0.075(3) 0.042(3) 0.010(2) 0.027(2) 0.000(3)
C59 0.140(6) 0.069(4) 0.048(3) 0.015(3) 0.052(4) 0.021(4)
C60 0.167(7) 0.056(3) 0.058(3) 0.004(3) 0.051(4) 0.012(4)
C61 0.060(6) 0.045(5) 0.032(4) -0.005(4) 0.011(4) -0.008(4)
C62 0.0316(19) 0.049(2) 0.035(2) -0.0060(18) 0.0068(16) -0.0020(17)
C63 0.070(7) 0.064(7) 0.038(5) -0.013(4) 0.014(5) 0.011(5)
C69 0.088(4) 0.093(4) 0.042(3) 0.009(3) -0.002(3) -0.047(3)
C72 0.206(9) 0.062(4) 0.047(3) 0.015(3) -0.038(4) -0.021(5)

loop_
_atom_type_symbol
_atom_type_description
_atom_type_scat_dispersion_real
_atom_type_scat_dispersion_imag
_atom_type_scat_source
C C 0.0033 0.0016
;
International Tables for Crystallography
(Vol. C, Tables 4.2.6.8 and 6.1.1.4)
;
H H 0.0000 0.0000
;
International Tables for Crystallography
(Vol. C, Table 6.1.1.4)
;
N N 0.0061 0.0033
;
International Tables for Crystallography
(Vol. C, Tables 4.2.6.8 and 6.1.1.4)
;
Sb Sb -0.5866 1.5461
;
International Tables for Crystallography
(Vol. C, Tables 4.2.6.8 and 6.1.1.4)
;
F F 0.0171 0.0103
;
International Tables for Crystallography
(Vol. C, Tables 4.2.6.8 and 6.1.1.4)
;
O O 0.0106 0.0060
;
International Tables for Crystallography
(Vol. C, Tables 4.2.6.8 and 6.1.1.4)
;

loop_
_geom_angle_atom_site_label_1
_geom_angle_atom_site_label_2
_geom_angle_atom_site_label_3
_geom_angle
F3 Sb1 F5 91.9(2)
F3 Sb1 F6 177.4(3)
F5 Sb1 F6 90.6(3)
F3 Sb1 F2 90.7(3)
F5 Sb1 F2 177.3(2)
F6 Sb1 F2 86.9(3)
F3 Sb1 F4 89.21(16)
F5 Sb1 F4 90.50(14)
F6 Sb1 F4 90.13(17)
F2 Sb1 F4 90.47(17)
F3 Sb1 F1 91.80(17)
F5 Sb1 F1 89.06(13)
F6 Sb1 F1 88.87(18)
F2 Sb1 F1 89.92(16)
F4 Sb1 F1 178.91(14)
C1 N1 C20 121.3(3)
C1 N1 C49 119.6(2)
C20 N1 C49 118.5(3)
C11 N2 C10 120.7(2)
C11 N2 C41 117.6(2)
C10 N2 C41 120.8(2)
C21 N3 C40 121.7(3)
C21 N3 C55 119.8(3)
C40 N3 C55 118.4(3)
C30 N4 C31 121.9(3)
C30 N4 C46 118.1(3)
C31 N4 C46 119.0(2)
C2 C1 N1 121.5(3)
C2 C1 C10 118.5(3)
N1 C1 C10 119.9(3)
C1 C2 C3 121.8(3)
C1 C2 H2 119.1
C3 C2 H2 119.1
C2 C3 C4 121.3(3)
C2 C3 C8 119.2(3)
C4 C3 C8 119.4(3)
C5 C4 C3 120.0(3)
C5 C4 H4 120.0
C3 C4 H4 120.0
C4 C5 C6 120.7(3)
C4 C5 H5 119.6
C6 C5 H5 119.6
C7 C6 C5 120.4(3)
C7 C6 H6 119.8
C5 C6 H6 119.8
C6 C7 C8 120.5(3)
C6 C7 H7 119.7
C8 C7 H7 119.7
C9 C8 C7 122.5(3)
C9 C8 C3 118.6(3)
C7 C8 C3 118.8(3)
C10 C9 C8 121.6(3)
C10 C9 H9 119.2
C8 C9 H9 119.2
C9 C10 N2 122.2(3)
C9 C10 C1 120.3(3)
N2 C10 C1 117.3(3)
C12 C11 N2 120.6(3)
C12 C11 C20 120.6(3)
N2 C11 C20 118.8(3)
C11 C12 C13 120.9(3)
C11 C12 H12 119.5
C13 C12 H12 119.5
C14 C13 C12 122.2(3)
C14 C13 C18 119.0(3)
C12 C13 C18 118.9(3)
C15 C14 C13 120.7(3)
C15 C14 H14 119.7
C13 C14 H14 119.7
C14 C15 C16 120.3(3)
C14 C15 H15 119.8
C16 C15 H15 119.8
C17 C16 C15 120.8(3)
C17 C16 H16 119.6
C15 C16 H16 119.6
C16 C17 C18 120.0(4)
C16 C17 H17 120.0
C18 C17 H17 120.0
C19 C18 C13 119.0(3)
C19 C18 C17 121.9(3)
C13 C18 C17 119.1(3)
C20 C19 C18 122.0(3)
C20 C19 H19 119.0
C18 C19 H19 119.0
C19 C20 N1 123.0(3)
C19 C20 C11 118.4(3)
N1 C20 C11 118.6(3)
N3 C21 C22 122.5(3)
N3 C21 C30 119.4(3)
C22 C21 C30 118.1(3)
C21 C22 C23 122.1(3)
C21 C22 H22 118.9
C23 C22 H22 118.9
C22 C23 C24 122.3(3)
C22 C23 C28 119.3(3)
C24 C23 C28 118.5(3)
C25 C24 C23 120.3(3)
C25 C24 H24 119.9
C23 C24 H24 119.9
C24 C25 C26 120.9(3)
C24 C25 H25 119.6
C26 C25 H25 119.6
C27 C26 C25 120.4(3)
C27 C26 H26 119.8
C25 C26 H26 119.8
C26 C27 C28 120.3(3)
C26 C27 H27 119.8
C28 C27 H27 119.8
C27 C28 C29 122.2(3)
C27 C28 C23 119.6(3)
C29 C28 C23 118.2(3)
C30 C29 C28 121.6(3)
C30 C29 H29 119.2
C28 C29 H29 119.2
C29 C30 N4 121.0(3)
C29 C30 C21 120.5(3)
N4 C30 C21 118.6(3)
C32 C31 N4 122.1(3)
C32 C31 C40 119.6(3)
N4 C31 C40 118.1(3)
C31 C32 C33 121.7(3)
C31 C32 H32 119.1
C33 C32 H32 119.1
C32 C33 C38 119.3(3)
C32 C33 C34 122.1(3)
C38 C33 C34 118.5(3)
C35 C34 C33 120.4(4)
C35 C34 H34 119.8
C33 C34 H34 119.8
C34 C35 C36 120.8(4)
C34 C35 H35 119.6
C36 C35 H35 119.6
C37 C36 C35 120.1(4)
C37 C36 H36 119.9
C35 C36 H36 119.9
C36 C37 C38 120.6(4)
C36 C37 H37 119.7
C38 C37 H37 119.7
C39 C38 C33 118.8(3)
C39 C38 C37 121.8(3)
C33 C38 C37 119.5(3)
C40 C39 C38 121.9(3)
C40 C39 H39 119.1
C38 C39 H39 119.1
C39 C40 N3 121.5(3)
C39 C40 C31 118.7(3)
N3 C40 C31 119.8(3)
C42 C41 C46 119.2(3)
C42 C41 N2 120.3(3)
C46 C41 N2 120.5(3)
C43 C42 C41 120.2(3)
C43 C42 H42 119.9
C41 C42 H42 119.9
C42 C43 C44 120.1(3)
C42 C43 C47 119.9(3)
C44 C43 C47 119.9(3)
C45 C44 C43 120.1(3)
C45 C44 C48 120.1(3)
C43 C44 C48 119.7(3)
C46 C45 C44 119.6(3)
C46 C45 H45 120.2
C44 C45 H45 120.2
C45 C46 C41 120.5(3)
C45 C46 N4 119.7(3)
C41 C46 N4 119.8(3)
N5 C47 C43 176.6(4)
N6 C48 C44 178.2(4)
N1 C49 C50 112.9(3)
N1 C49 H49A 109.0
C50 C49 H49A 109.0
N1 C49 H49B 109.0
C50 C49 H49B 109.0
H49A C49 H49B 107.8
C51 C50 C49 114.0(4)
C51 C50 H50A 108.8
C49 C50 H50A 108.8
C51 C50 H50B 108.8
C49 C50 H50B 108.8
H50A C50 H50B 107.6
C50 C51 C52 112.8(6)
C50 C51 H51A 109.0
C52 C51 H51A 109.0
C50 C51 H51B 109.0
C52 C51 H51B 109.0
H51A C51 H51B 107.8
C53 C52 C61 70.8(7)
C53 C52 C51 108.6(7)
C61 C52 C51 129.5(10)
C52 C53 C61 56.6(7)
C52 C53 C54 104.7(10)
C61 C53 C54 59.2(8)
C63 C54 C61 67.2(10)
C63 C54 C53 118.5(12)
C61 C54 C53 56.8(6)
N3 C55 C56 113.9(3)
N3 C55 H55A 108.8
C56 C55 H55A 108.8
N3 C55 H55B 108.8
C56 C55 H55B 108.8
H55A C55 H55B 107.7
C55 C56 C57 109.9(3)
C55 C56 H56A 109.7
C57 C56 H56A 109.7
C55 C56 H56B 109.7
C57 C56 H56B 109.7
H56A C56 H56B 108.2
C58 C57 C56 113.7(4)
C58 C57 H57A 108.8
C56 C57 H57A 108.8
C58 C57 H57B 108.8
C56 C57 H57B 108.8
H57A C57 H57B 107.7
C57 C58 C59 111.9(5)
C57 C58 H58A 109.2
C59 C58 H58A 109.2
C57 C58 H58B 109.2
C59 C58 H58B 109.2
H58A C58 H58B 107.9
C60 C59 C58 112.7(5)
C60 C59 H59A 109.0
C58 C59 H59A 109.0
C60 C59 H59B 109.0
C58 C59 H59B 109.0
H59A C59 H59B 107.8
C59 C60 H60A 109.5
C59 C60 H60B 109.5
H60A C60 H60B 109.5
C59 C60 H60C 109.5
H60A C60 H60C 109.5
H60B C60 H60C 109.5
C52 C61 C53 52.7(6)
C52 C61 C63 122.0(9)
C53 C61 C63 104.5(8)
C52 C61 C54 105.6(9)
C53 C61 C54 64.1(8)
C63 C61 C54 44.5(7)
O1 C62 C72 122.1(4)
O1 C62 C69 120.8(4)
C72 C62 C69 117.1(4)
C54 C63 C61 68.3(9)
C62 C69 H69A 109.5
C62 C69 H69B 109.5
H69A C69 H69B 109.5
C62 C69 H69C 109.5
H69A C69 H69C 109.5
H69B C69 H69C 109.5
C62 C72 H72A 109.5
C62 C72 H72B 109.5
H72A C72 H72B 109.5
C62 C72 H72C 109.5
H72A C72 H72C 109.5
H72B C72 H72C 109.5

loop_
_geom_bond_atom_site_label_1
_geom_bond_atom_site_label_2
_geom_bond_distance
Sb1 F3 1.819(3)
Sb1 F5 1.829(3)
Sb1 F6 1.834(4)
Sb1 F2 1.849(4)
Sb1 F4 1.862(3)
Sb1 F1 1.866(3)
O1 C62 1.200(5)
N1 C1 1.394(4)
N1 C20 1.395(4)
N1 C49 1.471(4)
N2 C11 1.408(4)
N2 C10 1.413(4)
N2 C41 1.426(4)
N3 C21 1.380(4)
N3 C40 1.394(4)
N3 C55 1.478(4)
N4 C30 1.402(4)
N4 C31 1.405(4)
N4 C46 1.433(4)
N5 C47 1.148(5)
N6 C48 1.144(5)
C1 C2 1.383(4)
C1 C10 1.436(4)
C2 C3 1.410(4)
C2 H2 0.9500
C3 C4 1.416(4)
C3 C8 1.422(4)
C4 C5 1.370(5)
C4 H4 0.9500
C5 C6 1.413(5)
C5 H5 0.9500
C6 C7 1.364(5)
C6 H6 0.9500
C7 C8 1.421(4)
C7 H7 0.9500
C8 C9 1.413(4)
C9 C10 1.369(4)
C9 H9 0.9500
C11 C12 1.371(4)
C11 C20 1.431(4)
C12 C13 1.415(4)
C12 H12 0.9500
C13 C14 1.411(4)
C13 C18 1.420(5)
C14 C15 1.369(5)
C14 H14 0.9500
C15 C16 1.408(6)
C15 H15 0.9500
C16 C17 1.363(5)
C16 H16 0.9500
C17 C18 1.426(5)
C17 H17 0.9500
C18 C19 1.407(4)
C19 C20 1.381(4)
C19 H19 0.9500
C21 C22 1.390(4)
C21 C30 1.437(4)
C22 C23 1.403(5)
C22 H22 0.9500
C23 C24 1.425(4)
C23 C28 1.431(4)
C24 C25 1.367(5)
C24 H24 0.9500
C25 C26 1.414(5)
C25 H25 0.9500
C26 C27 1.367(5)
C26 H26 0.9500
C27 C28 1.413(5)
C27 H27 0.9500
C28 C29 1.417(4)
C29 C30 1.369(4)
C29 H29 0.9500
C31 C32 1.381(4)
C31 C40 1.430(4)
C32 C33 1.400(5)
C32 H32 0.9500
C33 C38 1.418(5)
C33 C34 1.426(5)
C34 C35 1.375(5)
C34 H34 0.9500
C35 C36 1.407(6)
C35 H35 0.9500
C36 C37 1.368(6)
C36 H36 0.9500
C37 C38 1.422(5)
C37 H37 0.9500
C38 C39 1.407(5)
C39 C40 1.390(5)
C39 H39 0.9500
C41 C42 1.396(4)
C41 C46 1.408(4)
C42 C43 1.393(4)
C42 H42 0.9500
C43 C44 1.398(5)
C43 C47 1.443(5)
C44 C45 1.394(5)
C44 C48 1.444(4)
C45 C46 1.391(4)
C45 H45 0.9500
C49 C50 1.513(5)
C49 H49A 0.9900
C49 H49B 0.9900
C50 C51 1.508(6)
C50 H50A 0.9900
C50 H50B 0.9900
C51 C52 1.570(9)
C51 H51A 0.9900
C51 H51B 0.9900
C52 C53 1.275(12)
C52 C61 1.339(10)
C53 C61 1.514(14)
C53 C54 1.628(16)
C54 C63 1.173(18)
C54 C61 1.554(16)
C55 C56 1.523(5)
C55 H55A 0.9900
C55 H55B 0.9900
C56 C57 1.532(5)
C56 H56A 0.9900
C56 H56B 0.9900
C57 C58 1.501(7)
C57 H57A 0.9900
C57 H57B 0.9900
C58 C59 1.550(7)
C58 H58A 0.9900
C58 H58B 0.9900
C59 C60 1.478(8)
C59 H59A 0.9900
C59 H59B 0.9900
C60 H60A 0.9800
C60 H60B 0.9800
C60 H60C 0.9800
C61 C63 1.543(13)
C62 C72 1.439(7)
C62 C69 1.481(6)
C69 H69A 0.9800
C69 H69B 0.9800
C69 H69C 0.9800
C72 H72A 0.9800
C72 H72B 0.9800
C72 H72C 0.9800

loop_
_geom_torsion_atom_site_label_1
_geom_torsion_atom_site_label_2
_geom_torsion_atom_site_label_3
_geom_torsion_atom_site_label_4
_geom_torsion
C20 N1 C1 C2 -171.1(3)
C49 N1 C1 C2 0.0(4)
C20 N1 C1 C10 13.2(4)
C49 N1 C1 C10 -175.7(3)
N1 C1 C2 C3 -173.9(3)
C10 C1 C2 C3 1.9(4)
C1 C2 C3 C4 175.3(3)
C1 C2 C3 C8 -2.2(5)
C2 C3 C4 C5 -176.0(3)
C8 C3 C4 C5 1.5(5)
C3 C4 C5 C6 -1.5(6)
C4 C5 C6 C7 0.0(6)
C5 C6 C7 C8 1.4(6)
C6 C7 C8 C9 175.5(3)
C6 C7 C8 C3 -1.3(5)
C2 C3 C8 C9 0.5(4)
C4 C3 C8 C9 -177.1(3)
C2 C3 C8 C7 177.4(3)
C4 C3 C8 C7 -0.1(5)
C7 C8 C9 C10 -175.2(3)
C3 C8 C9 C10 1.6(5)
C8 C9 C10 N2 173.6(3)
C8 C9 C10 C1 -2.0(5)
C11 N2 C10 C9 168.1(3)
C41 N2 C10 C9 -23.2(4)
C11 N2 C10 C1 -16.1(4)
C41 N2 C10 C1 152.6(3)
C2 C1 C10 C9 0.3(4)
N1 C1 C10 C9 176.1(3)
C2 C1 C10 N2 -175.6(3)
N1 C1 C10 N2 0.2(4)
C10 N2 C11 C12 -163.0(3)
C41 N2 C11 C12 28.0(4)
C10 N2 C11 C20 18.8(4)
C41 N2 C11 C20 -150.3(3)
N2 C11 C12 C13 -172.8(3)
C20 C11 C12 C13 5.4(5)
C11 C12 C13 C14 179.0(3)
C11 C12 C13 C18 -0.8(5)
C12 C13 C14 C15 -176.8(3)
C18 C13 C14 C15 2.9(5)
C13 C14 C15 C16 -0.4(6)
C14 C15 C16 C17 -1.1(6)
C15 C16 C17 C18 0.0(6)
C14 C13 C18 C19 176.4(3)
C12 C13 C18 C19 -3.9(5)
C14 C13 C18 C17 -3.9(5)
C12 C13 C18 C17 175.9(3)
C16 C17 C18 C19 -177.8(3)
C16 C17 C18 C13 2.5(5)
C13 C18 C19 C20 4.0(5)
C17 C18 C19 C20 -175.7(3)
C18 C19 C20 N1 178.6(3)
C18 C19 C20 C11 0.5(5)
C1 N1 C20 C19 171.2(3)
C49 N1 C20 C19 0.0(5)
C1 N1 C20 C11 -10.6(4)
C49 N1 C20 C11 178.2(3)
C12 C11 C20 C19 -5.3(5)
N2 C11 C20 C19 173.0(3)
C12 C11 C20 N1 176.5(3)
N2 C11 C20 N1 -5.2(4)
C40 N3 C21 C22 -174.5(3)
C55 N3 C21 C22 8.7(5)
C40 N3 C21 C30 6.9(5)
C55 N3 C21 C30 -170.0(3)
N3 C21 C22 C23 -177.2(3)
C30 C21 C22 C23 1.5(5)
C21 C22 C23 C24 -178.5(3)
C21 C22 C23 C28 2.0(5)
C22 C23 C24 C25 -179.2(3)
C28 C23 C24 C25 0.2(5)
C23 C24 C25 C26 0.5(5)
C24 C25 C26 C27 -0.3(5)
C25 C26 C27 C28 -0.7(5)
C26 C27 C28 C29 -178.2(3)
C26 C27 C28 C23 1.4(5)
C22 C23 C28 C27 178.3(3)
C24 C23 C28 C27 -1.1(5)
C22 C23 C28 C29 -2.1(4)
C24 C23 C28 C29 178.4(3)
C27 C28 C29 C30 178.1(3)
C23 C28 C29 C30 -1.4(4)
C28 C29 C30 N4 -174.7(3)
C28 C29 C30 C21 5.1(5)
C31 N4 C30 C29 -174.1(3)
C46 N4 C30 C29 17.6(4)
C31 N4 C30 C21 6.0(4)
C46 N4 C30 C21 -162.3(3)
N3 C21 C30 C29 173.6(3)
C22 C21 C30 C29 -5.1(5)
N3 C21 C30 N4 -6.5(4)
C22 C21 C30 N4 174.7(3)
C30 N4 C31 C32 178.6(3)
C46 N4 C31 C32 -13.2(4)
C30 N4 C31 C40 -5.5(4)
C46 N4 C31 C40 162.7(3)
N4 C31 C32 C33 174.6(3)
C40 C31 C32 C33 -1.3(5)
C31 C32 C33 C38 -1.2(5)
C31 C32 C33 C34 -178.7(3)
C32 C33 C34 C35 177.0(4)
C38 C33 C34 C35 -0.5(5)
C33 C34 C35 C36 -0.1(6)
C34 C35 C36 C37 0.5(6)
C35 C36 C37 C38 -0.3(6)
C32 C33 C38 C39 2.7(5)
C34 C33 C38 C39 -179.7(3)
C32 C33 C38 C37 -176.9(3)
C34 C33 C38 C37 0.7(5)
C36 C37 C38 C39 -179.9(4)
C36 C37 C38 C33 -0.3(6)
C33 C38 C39 C40 -1.8(5)
C37 C38 C39 C40 177.8(3)
C38 C39 C40 N3 -180.0(3)
C38 C39 C40 C31 -0.6(5)
C21 N3 C40 C39 172.9(3)
C55 N3 C40 C39 -10.2(5)
C21 N3 C40 C31 -6.4(5)
C55 N3 C40 C31 170.5(3)
C32 C31 C40 C39 2.2(5)
N4 C31 C40 C39 -173.8(3)
C32 C31 C40 N3 -178.5(3)
N4 C31 C40 N3 5.5(4)
C11 N2 C41 C42 -115.2(3)
C10 N2 C41 C42 75.7(4)
C11 N2 C41 C46 64.2(4)
C10 N2 C41 C46 -104.8(3)
C46 C41 C42 C43 1.7(5)
N2 C41 C42 C43 -178.9(3)
C41 C42 C43 C44 1.8(5)
C41 C42 C43 C47 -174.5(3)
C42 C43 C44 C45 -2.6(5)
C47 C43 C44 C45 173.8(3)
C42 C43 C44 C48 -179.9(3)
C47 C43 C44 C48 -3.6(5)
C43 C44 C45 C46 -0.2(5)
C48 C44 C45 C46 177.1(3)
C44 C45 C46 C41 3.7(5)
C44 C45 C46 N4 -174.5(3)
C42 C41 C46 C45 -4.4(4)
N2 C41 C46 C45 176.1(3)
C42 C41 C46 N4 173.7(3)
N2 C41 C46 N4 -5.7(4)
C30 N4 C46 C45 -115.4(3)
C31 N4 C46 C45 76.0(4)
C30 N4 C46 C41 66.4(4)
C31 N4 C46 C41 -102.2(3)
C1 N1 C49 C50 -88.6(4)
C20 N1 C49 C50 82.8(4)
N1 C49 C50 C51 -176.4(3)
C49 C50 C51 C52 -179.7(4)
C50 C51 C52 C53 -103.9(9)
C50 C51 C52 C61 176.1(8)
C51 C52 C53 C61 -126.4(10)
C61 C52 C53 C54 -36.1(9)
C51 C52 C53 C54 -162.5(8)
C52 C53 C54 C63 6.8(16)
C61 C53 C54 C63 -28.2(12)
C52 C53 C54 C61 35.0(9)
C21 N3 C55 C56 -93.1(4)
C40 N3 C55 C56 90.0(4)
N3 C55 C56 C57 -173.1(3)
C55 C56 C57 C58 -172.6(4)
C56 C57 C58 C59 171.3(5)
C57 C58 C59 C60 -174.3(6)
C51 C52 C61 C53 98.6(9)
C53 C52 C61 C63 84.0(11)
C51 C52 C61 C63 -177.4(8)
C53 C52 C61 C54 38.3(10)
C51 C52 C61 C54 137.0(9)
C54 C53 C61 C52 138.4(10)
C52 C53 C61 C63 -119.4(10)
C54 C53 C61 C63 19.0(8)
C52 C53 C61 C54 -138.4(10)
C63 C54 C61 C52 120.0(10)
C53 C54 C61 C52 -33.2(8)
C63 C54 C61 C53 153.2(11)
C53 C54 C61 C63 -153.2(11)
C53 C54 C63 C61 25.4(10)
C52 C61 C63 C54 -79.5(12)
C53 C61 C63 C54 -24.7(10)
